data_7700513
loop_
_publ_author_name
'Wolf, Silke'
'Feldmann, Claus'

_publ_section_title
;
 Ionic-liquid-based synthesis of tellurium-rhenium carbonyls with specific
 reaction control.
;
_journal_issue 41
_journal_name_full 'Dalton transactions (Cambridge, England : 2003)'
_journal_page_first 15521
_journal_page_last 15528
_journal_paper_doi 10.1039/c9dt01897b
_journal_volume 48
_journal_year 2019
_chemical_formula_sum 'C5 Al Cl4 I2 O5 Re Te'
_chemical_formula_weight 876.43
_space_group_crystal_system monoclinic
_space_group_IT_number 14
_space_group_name_Hall '-P 2ybc'
_space_group_name_H-M_alt 'P 1 21/c 1'
_symmetry_space_group_name_Hall '-P 2ybc'
_symmetry_space_group_name_H-M 'P 1 21/c 1'
_audit_creation_method SHELXL-2013
_audit_update_record
;
2019-06-28 deposited with the CCDC.    2019-07-10 downloaded from the CCDC.
;
_cell_angle_alpha 90
_cell_angle_beta 108.09(3)
_cell_angle_gamma 90
_cell_formula_units_Z 8
_cell_length_a 16.348(3)
_cell_length_b 17.287(3)
_cell_length_c 13.863(3)
_cell_measurement_reflns_used 28782
_cell_measurement_temperature 200(2)
_cell_measurement_theta_max 58.82
_cell_measurement_theta_min 3.53
_cell_volume 3724.1(14)
_computing_cell_refinement
;
X-Area Recipe 1.33.0.0 (STOE, 2015)
PLATON (A.L.Spek, 2009)
;
_computing_data_collection 'X-Area 1.31.127.0 (STOE, 2016)'
_computing_molecular_graphics 'Diamond 4'
_computing_publication_material
;
STOE & Cie GmbH, X-Area, software package for collecting single-crystal or
multi-domain crystal data on STOE area-detector diffractometers, for image 
processing, for the correction and scaling of reflection intensities and 
for outlier rejection, version 1.77, Darmstadt 2016
MS Word (Microsoft)
Diamond 4
;
_computing_structure_refinement 'SHELXL-2013 (Sheldrick, 2013)'
_computing_structure_solution 'SHELXS-2013 (Sheldrick, 2013)'
_diffrn_ambient_temperature 200(2)
_diffrn_detector_area_resol_mean 'image plate'
_diffrn_measured_fraction_theta_full 0.998
_diffrn_measured_fraction_theta_max 0.986
_diffrn_measurement_device_type graphite
_diffrn_measurement_method 'STOE IPDS II'
_diffrn_radiation_type MoK\a
_diffrn_radiation_wavelength 0.71073
_diffrn_reflns_av_R_equivalents 0.1486
_diffrn_reflns_av_unetI/netI 0.2095
_diffrn_reflns_Laue_measured_fraction_full 0.998
_diffrn_reflns_Laue_measured_fraction_max 0.986
_diffrn_reflns_limit_h_max 22
_diffrn_reflns_limit_h_min -22
_diffrn_reflns_limit_k_max 21
_diffrn_reflns_limit_k_min -23
_diffrn_reflns_limit_l_max 19
_diffrn_reflns_limit_l_min -18
_diffrn_reflns_number 17854
_diffrn_reflns_point_group_measured_fraction_full 0.998
_diffrn_reflns_point_group_measured_fraction_max 0.986
_diffrn_reflns_theta_full 25.242
_diffrn_reflns_theta_max 29.336
_diffrn_reflns_theta_min 1.943
_diffrn_source 'fine-focus sealed tube'
_exptl_absorpt_coefficient_mu 12.004
_exptl_absorpt_correction_T_max 0.2457
_exptl_absorpt_correction_T_min 0.1319
_exptl_absorpt_correction_type numerical
_exptl_absorpt_process_details
'(X-RED, Data Reduction Program, Version 1.14, Stoe & Cie GmbH, Darmstadt 1999.; X-SHAPE, Crystal Optimisation for Numerical Absorption Correction, Version 1.06, Stoe & Cie GmbH, Darmstadt 1999.)'
_exptl_crystal_colour red
_exptl_crystal_density_diffrn 3.126
_exptl_crystal_description prism
_exptl_crystal_F_000 3072
_exptl_crystal_size_max 0.120
_exptl_crystal_size_mid 0.095
_exptl_crystal_size_min 0.070
_refine_diff_density_max 2.944
_refine_diff_density_min -1.502
_refine_diff_density_rms 0.285
_refine_ls_extinction_method none
_refine_ls_goodness_of_fit_ref 0.728
_refine_ls_hydrogen_treatment undef
_refine_ls_matrix_type full
_refine_ls_number_parameters 343
_refine_ls_number_reflns 10084
_refine_ls_number_restraints 0
_refine_ls_restrained_S_all 0.728
_refine_ls_R_factor_all 0.1454
_refine_ls_R_factor_gt 0.0485
_refine_ls_shift/su_max 0.000
_refine_ls_shift/su_mean 0.000
_refine_ls_structure_factor_coef Fsqd
_refine_ls_weighting_details
;
 w=1/[\s^2^(Fo^2^)+(0.0237P)^2^]
 where P=(Fo^2^+2Fc^2^)/3
;
_refine_ls_weighting_scheme calc
_refine_ls_wR_factor_gt 0.0798
_refine_ls_wR_factor_ref 0.0964
_reflns_Friedel_coverage 0.000
_reflns_number_gt 4080
_reflns_number_total 10084
_reflns_threshold_expression 'I > 2\s(I)'
_cod_data_source_file c9dt01897b2.cif
_cod_data_source_block '[Re(CO)5TeI2][AlCl4]'
_cod_depositor_comments 'Adding full bibliography for 7700512--7700515.cif.'
_cod_database_code 7700513
_shelx_space_group_comment
;
The symmetry employed for this shelxl refinement is uniquely defined
by the following loop, which should always be used as a source of
symmetry information in preference to the above space-group names.
They are only intended as comments.
;
_shelxl_version_number 2013-2

loop_
_space_group_symop_operation_xyz
'x, y, z'
'-x, y+1/2, -z+1/2'
'-x, -y, -z'
'x, -y-1/2, z-1/2'

loop_
_atom_site_label
_atom_site_type_symbol
_atom_site_fract_x
_atom_site_fract_y
_atom_site_fract_z
_atom_site_U_iso_or_equiv
_atom_site_adp_type
_atom_site_occupancy
_atom_site_site_symmetry_order
_atom_site_calc_flag
Re1 Re 0.30615(4) 0.11269(4) 0.04489(5) 0.02575(13) Uani 1 1 d
I1 I 0.14265(7) 0.16118(6) -0.24942(7) 0.0334(2) Uani 1 1 d
I2 I 0.13544(8) 0.30576(6) -0.02344(8) 0.0399(3) Uani 1 1 d
Te1 Te 0.13732(6) 0.15062(6) -0.05633(7) 0.0252(2) Uani 1 1 d
O1 O 0.3055(9) 0.2051(9) 0.2371(10) 0.070(4) Uani 1 1 d
O2 O 0.2462(8) -0.0285(7) 0.1448(9) 0.051(3) Uani 1 1 d
O3 O 0.3173(9) 0.0022(8) -0.1303(11) 0.061(4) Uani 1 1 d
O4 O 0.3590(9) 0.2621(7) -0.0515(10) 0.061(4) Uani 1 1 d
O5 O 0.4988(8) 0.0782(7) 0.1501(10) 0.048(3) Uani 1 1 d
C1 C 0.3069(11) 0.1742(8) 0.1676(12) 0.035(4) Uani 1 1 d
C2 C 0.2680(10) 0.0209(10) 0.1089(12) 0.034(4) Uani 1 1 d
C3 C 0.3112(10) 0.0427(10) -0.0730(13) 0.036(4) Uani 1 1 d
C4 C 0.3438(11) 0.2057(10) -0.0181(12) 0.039(4) Uani 1 1 d
C5 C 0.4271(11) 0.0894(9) 0.1147(11) 0.037(4) Uani 1 1 d
Re2 Re 0.70002(4) 0.14955(4) 0.49734(5) 0.03335(15) Uani 1 1 d
I3 I 0.90621(8) 0.03346(7) 0.69991(9) 0.0443(3) Uani 1 1 d
I4 I 0.87628(8) 0.02162(7) 0.39824(9) 0.0477(3) Uani 1 1 d
Te2 Te 0.87516(6) 0.13033(5) 0.54031(8) 0.0288(2) Uani 1 1 d
O6 O 0.6794(8) 0.1305(9) 0.2643(9) 0.067(4) Uani 1 1 d
O7 O 0.6830(10) -0.0286(8) 0.5415(12) 0.066(4) Uani 1 1 d
O8 O 0.7252(8) 0.1804(7) 0.7262(9) 0.047(3) Uani 1 1 d
O9 O 0.7157(10) 0.3282(7) 0.4761(13) 0.072(4) Uani 1 1 d
O10 O 0.5010(8) 0.1585(9) 0.4413(11) 0.069(4) Uani 1 1 d
C6 C 0.6890(13) 0.1350(10) 0.3522(15) 0.053(5) Uani 1 1 d
C7 C 0.6872(11) 0.0344(12) 0.5197(15) 0.050(5) Uani 1 1 d
C8 C 0.7161(11) 0.1673(9) 0.6447(13) 0.037(4) Uani 1 1 d
C9 C 0.7092(10) 0.2625(12) 0.4819(14) 0.044(4) Uani 1 1 d
C10 C 0.5766(11) 0.1563(12) 0.4621(15) 0.057(5) Uani 1 1 d
Cl1 Cl 0.0898(2) 0.72219(15) 0.2893(3) 0.0174(6) Uani 1 1 d
Cl2 Cl 0.0898(3) 0.6889(2) 0.5516(3) 0.0369(9) Uani 1 1 d
Cl3 Cl -0.0863(2) 0.6250(2) 0.3475(3) 0.0354(9) Uani 1 1 d
Cl4 Cl 0.1127(3) 0.5343(3) 0.3943(4) 0.0563(12) Uani 1 1 d
Al1 Al 0.0514(3) 0.6417(2) 0.3993(3) 0.0272(9) Uani 1 1 d
Cl5 Cl 0.5176(3) 0.3881(3) 0.4027(3) 0.0582(12) Uani 1 1 d
Cl6 Cl 0.3478(3) 0.3907(4) 0.1789(4) 0.0659(14) Uani 1 1 d
Cl7 Cl 0.5462(3) 0.4619(3) 0.1764(4) 0.0548(12) Uani 1 1 d
Cl8 Cl 0.5182(3) 0.2649(3) 0.2059(5) 0.0666(15) Uani 1 1 d
Al2 Al 0.4822(3) 0.3765(3) 0.2424(4) 0.0376(12) Uani 1 1 d

loop_
_atom_site_aniso_label
_atom_site_aniso_U_11
_atom_site_aniso_U_22
_atom_site_aniso_U_33
_atom_site_aniso_U_23
_atom_site_aniso_U_13
_atom_site_aniso_U_12
Re1 0.0248(3) 0.0243(3) 0.0287(3) 0.0000(3) 0.0090(3) -0.0018(3)
I1 0.0382(6) 0.0348(5) 0.0286(5) -0.0006(4) 0.0127(4) 0.0000(5)
I2 0.0516(7) 0.0287(5) 0.0392(6) -0.0036(5) 0.0138(5) 0.0014(5)
Te1 0.0250(5) 0.0248(5) 0.0273(5) -0.0003(4) 0.0102(4) -0.0014(4)
O1 0.068(10) 0.093(11) 0.045(8) -0.038(8) 0.012(7) 0.018(8)
O2 0.059(9) 0.042(7) 0.054(8) 0.020(6) 0.022(7) 0.002(6)
O3 0.059(9) 0.066(9) 0.062(9) -0.025(7) 0.023(8) 0.002(7)
O4 0.070(10) 0.056(8) 0.051(8) 0.015(7) 0.008(7) -0.038(7)
O5 0.031(7) 0.051(8) 0.056(8) 0.001(6) 0.006(6) 0.006(6)
C1 0.035(10) 0.023(8) 0.038(9) 0.001(7) 0.000(7) 0.006(7)
C2 0.032(9) 0.036(9) 0.032(8) -0.005(7) 0.007(7) 0.009(7)
C3 0.021(8) 0.047(11) 0.045(10) 0.015(8) 0.016(8) 0.004(7)
C4 0.025(9) 0.052(11) 0.034(9) 0.006(8) -0.001(7) -0.004(8)
C5 0.041(10) 0.037(9) 0.026(8) 0.018(7) 0.002(7) -0.010(8)
Re2 0.0250(3) 0.0332(3) 0.0417(4) -0.0028(3) 0.0099(3) 0.0052(3)
I3 0.0415(7) 0.0531(7) 0.0393(6) 0.0156(6) 0.0139(5) 0.0131(6)
I4 0.0418(7) 0.0595(7) 0.0403(6) -0.0123(6) 0.0105(5) 0.0155(6)
Te2 0.0258(5) 0.0253(5) 0.0347(5) 0.0007(4) 0.0087(4) 0.0024(4)
O6 0.053(8) 0.097(12) 0.039(7) -0.017(7) -0.003(6) 0.036(8)
O7 0.086(12) 0.038(7) 0.085(10) -0.001(8) 0.044(9) -0.009(8)
O8 0.053(8) 0.056(8) 0.042(7) -0.006(6) 0.027(6) 0.005(6)
O9 0.067(10) 0.032(7) 0.103(12) 0.003(8) 0.006(9) 0.009(7)
O10 0.034(8) 0.087(10) 0.082(10) 0.011(9) 0.013(7) 0.015(8)
C6 0.069(14) 0.036(11) 0.054(11) -0.033(9) 0.017(10) -0.001(9)
C7 0.031(10) 0.052(12) 0.066(13) 0.004(10) 0.014(9) -0.005(9)
C8 0.043(10) 0.026(8) 0.034(9) 0.000(7) -0.001(7) -0.008(7)
C9 0.019(8) 0.062(12) 0.047(11) 0.009(9) 0.002(7) 0.021(8)
C10 0.029(10) 0.058(12) 0.068(12) -0.012(11) -0.008(9) 0.003(9)
Cl1 0.0166(15) 0.0074(12) 0.0263(16) 0.0004(12) 0.0039(12) -0.0034(12)
Cl2 0.036(2) 0.042(2) 0.034(2) -0.0004(17) 0.0130(18) -0.0003(18)
Cl3 0.0293(19) 0.043(2) 0.035(2) -0.0048(16) 0.0115(16) -0.0027(17)
Cl4 0.052(3) 0.030(2) 0.075(3) -0.004(2) 0.002(2) 0.013(2)
Al1 0.030(2) 0.024(2) 0.026(2) -0.0025(18) 0.0072(18) -0.0010(19)
Cl5 0.055(3) 0.074(3) 0.043(2) 0.008(3) 0.012(2) 0.015(3)
Cl6 0.035(2) 0.093(4) 0.065(3) 0.005(3) 0.007(2) 0.007(3)
Cl7 0.057(3) 0.053(3) 0.064(3) -0.010(2) 0.033(3) -0.015(2)
Cl8 0.054(3) 0.040(3) 0.105(4) -0.016(3) 0.024(3) -0.004(2)
Al2 0.032(3) 0.037(3) 0.044(3) 0.000(2) 0.012(2) 0.001(2)

loop_
_atom_type_symbol
_atom_type_description
_atom_type_scat_dispersion_real
_atom_type_scat_dispersion_imag
_atom_type_scat_source
C C 0.0033 0.0016 'International Tables Vol C Tables 4.2.6.8 and 6.1.1.4'
Al Al 0.0645 0.0514 'International Tables Vol C Tables 4.2.6.8 and 6.1.1.4'
Cl Cl 0.1484 0.1585 'International Tables Vol C Tables 4.2.6.8 and 6.1.1.4'
I I -0.4742 1.8119 'International Tables Vol C Tables 4.2.6.8 and 6.1.1.4'
O O 0.0106 0.0060 'International Tables Vol C Tables 4.2.6.8 and 6.1.1.4'
Re Re -1.0185 7.2310 'International Tables Vol C Tables 4.2.6.8 and 6.1.1.4'
Te Te -0.5308 1.6751 'International Tables Vol C Tables 4.2.6.8 and 6.1.1.4'

loop_
_geom_angle_atom_site_label_1
_geom_angle_atom_site_label_2
_geom_angle_atom_site_label_3
_geom_angle
C5 Re1 C1 87.2(7)
C5 Re1 C2 91.4(6)
C1 Re1 C2 88.0(6)
C5 Re1 C4 88.9(6)
C1 Re1 C4 91.3(7)
C2 Re1 C4 179.2(7)
C5 Re1 C3 89.3(7)
C1 Re1 C3 175.3(6)
C2 Re1 C3 88.9(6)
C4 Re1 C3 91.8(6)
C5 Re1 Te1 177.8(4)
C1 Re1 Te1 92.7(5)
C2 Re1 Te1 90.8(5)
C4 Re1 Te1 89.0(5)
C3 Re1 Te1 90.9(4)
I1 Te1 I2 96.00(4)
I1 Te1 Re1 100.63(5)
I2 Te1 Re1 102.15(4)
O1 C1 Re1 176.5(16)
O2 C2 Re1 178.7(14)
O3 C3 Re1 174.9(15)
O4 C4 Re1 173.4(16)
O5 C5 Re1 175.5(13)
C10 Re2 C9 91.2(8)
C10 Re2 C6 89.6(8)
C9 Re2 C6 90.1(7)
C10 Re2 C8 92.6(8)
C9 Re2 C8 88.2(7)
C6 Re2 C8 177.3(7)
C10 Re2 C7 87.0(8)
C9 Re2 C7 176.6(8)
C6 Re2 C7 92.8(7)
C8 Re2 C7 88.9(7)
C10 Re2 Te2 176.0(6)
C9 Re2 Te2 91.9(5)
C6 Re2 Te2 88.0(6)
C8 Re2 Te2 90.0(5)
C7 Re2 Te2 89.9(5)
I3 Te2 I4 97.06(5)
I3 Te2 Re2 99.81(5)
I4 Te2 Re2 99.58(5)
O6 C6 Re2 175.8(16)
O7 C7 Re2 173.8(18)
O8 C8 Re2 177.0(14)
O9 C9 Re2 177.8(18)
O10 C10 Re2 178.3(19)
Cl4 Al1 Cl3 109.0(3)
Cl4 Al1 Cl2 111.4(3)
Cl3 Al1 Cl2 109.4(2)
Cl4 Al1 Cl1 106.2(2)
Cl3 Al1 Cl1 109.4(2)
Cl2 Al1 Cl1 111.3(2)
Cl6 Al2 Cl8 109.6(3)
Cl6 Al2 Cl5 109.6(3)
Cl8 Al2 Cl5 109.2(3)
Cl6 Al2 Cl7 108.7(3)
Cl8 Al2 Cl7 108.2(3)
Cl5 Al2 Cl7 111.5(3)

loop_
_geom_bond_atom_site_label_1
_geom_bond_atom_site_label_2
_geom_bond_distance
Re1 C5 1.955(18)
Re1 C1 2.004(16)
Re1 C2 2.010(18)
Re1 C4 2.015(17)
Re1 C3 2.055(19)
Re1 Te1 2.7589(14)
I1 Te1 2.7113(14)
I2 Te1 2.7221(14)
O1 C1 1.108(18)
O2 C2 1.101(18)
O3 C3 1.087(19)
O4 C4 1.139(18)
O5 C5 1.138(19)
Re2 C10 1.927(18)
Re2 C9 1.98(2)
Re2 C6 1.980(18)
Re2 C8 2.000(17)
Re2 C7 2.04(2)
Re2 Te2 2.7576(13)
I3 Te2 2.6944(15)
I4 Te2 2.7264(15)
O6 C6 1.18(2)
O7 C7 1.14(2)
O8 C8 1.117(18)
O9 C9 1.15(2)
O10 C10 1.18(2)
Cl1 Al1 2.291(5)
Cl2 Al1 2.166(6)
Cl3 Al1 2.159(6)
Cl4 Al1 2.121(6)
Cl5 Al2 2.125(7)
Cl6 Al2 2.112(6)
Cl7 Al2 2.168(7)
Cl8 Al2 2.125(7)
